data_7232948
loop_
_publ_author_name
'Ghosh, Tanmoy Kumar'
'Mahapatra, Prithwish'
'Jana, Subrata'
'Ghosh, Ashutosh'

_publ_section_title
;
 Variation of nuclearity in NiII complexes of a Schiff base ligand:
 crystal structures and magnetic studies
;
_journal_issue 31
_journal_name_full CrystEngComm
_journal_page_first 4620
_journal_paper_doi 10.1039/C9CE00574A
_journal_volume 21
_journal_year 2019
_chemical_formula_sum 'C32 H44 N8 Ni2 O13'
_chemical_formula_weight 866.13
_space_group_crystal_system monoclinic
_space_group_IT_number 14
_space_group_name_Hall '-P 2ybc'
_space_group_name_H-M_alt 'P 1 21/c 1'
_symmetry_space_group_name_Hall '-P 2ybc'
_symmetry_space_group_name_H-M 'P 1 21/c 1'
_atom_sites_solution_hydrogens mixed
_audit_creation_method SHELXL-2018/3
_audit_update_record
;
2019-04-03 deposited with the CCDC.    2019-06-24 downloaded from the CCDC.
;
_cell_angle_alpha 90
_cell_angle_beta 101.296(4)
_cell_angle_gamma 90
_cell_formula_units_Z 4
_cell_length_a 22.233(4)
_cell_length_b 7.3217(14)
_cell_length_c 23.045(4)
_cell_measurement_reflns_used 86877
_cell_measurement_temperature 299(2)
_cell_measurement_theta_max 25.303
_cell_measurement_theta_min 2.186
_cell_volume 3678.7(12)
_computing_cell_refinement 'Bruker SAINT'
_computing_data_collection 'Bruker APEX2'
_computing_data_reduction 'Bruker SAINT'
_computing_structure_refinement 'SHELXL-2018/3 (Sheldrick, 2018)'
_computing_structure_solution 'SHELXT 2014/4 (Sheldrick, 2014)'
_diffrn_ambient_temperature 299(2)
_diffrn_measured_fraction_theta_full 0.999
_diffrn_measured_fraction_theta_max 0.996
_diffrn_measurement_device_type 'Bruker APEX-II CCD'
_diffrn_measurement_method '\f and \w scans'
_diffrn_radiation_type MoK\a
_diffrn_radiation_wavelength 0.71073
_diffrn_reflns_av_R_equivalents 0.0485
_diffrn_reflns_av_unetI/netI 0.0205
_diffrn_reflns_Laue_measured_fraction_full 0.999
_diffrn_reflns_Laue_measured_fraction_max 0.996
_diffrn_reflns_limit_h_max 26
_diffrn_reflns_limit_h_min -26
_diffrn_reflns_limit_k_max 8
_diffrn_reflns_limit_k_min -8
_diffrn_reflns_limit_l_max 27
_diffrn_reflns_limit_l_min -27
_diffrn_reflns_number 86877
_diffrn_reflns_point_group_measured_fraction_full 0.999
_diffrn_reflns_point_group_measured_fraction_max 0.996
_diffrn_reflns_theta_full 25.242
_diffrn_reflns_theta_max 25.303
_diffrn_reflns_theta_min 2.186
_exptl_absorpt_coefficient_mu 1.100
_exptl_absorpt_correction_T_max .896
_exptl_absorpt_correction_T_min .768
_exptl_absorpt_correction_type empirical
_exptl_absorpt_process_details sadabs
_exptl_crystal_colour red
_exptl_crystal_density_diffrn 1.564
_exptl_crystal_description block
_exptl_crystal_F_000 1808
_exptl_crystal_size_max .3
_exptl_crystal_size_mid .2
_exptl_crystal_size_min .1
_refine_diff_density_max 0.524
_refine_diff_density_min -0.447
_refine_diff_density_rms 0.069
_refine_ls_extinction_method none
_refine_ls_goodness_of_fit_ref 1.115
_refine_ls_hydrogen_treatment constr
_refine_ls_matrix_type full
_refine_ls_number_parameters 503
_refine_ls_number_reflns 6675
_refine_ls_number_restraints 0
_refine_ls_restrained_S_all 1.115
_refine_ls_R_factor_all 0.0448
_refine_ls_R_factor_gt 0.0380
_refine_ls_shift/su_max 0.002
_refine_ls_shift/su_mean 0.000
_refine_ls_structure_factor_coef Fsqd
_refine_ls_weighting_details 'w=1/[\s^2^(Fo^2^)+(0.0437P)^2^+2.9399P] where P=(Fo^2^+2Fc^2^)/3'
_refine_ls_weighting_scheme calc
_refine_ls_wR_factor_gt 0.0947
_refine_ls_wR_factor_ref 0.0990
_reflns_Friedel_coverage 0.000
_reflns_number_gt 5907
_reflns_number_total 6675
_reflns_threshold_expression 'I > 2\s(I)'
_cod_data_source_file c9ce00574a2.cif
_cod_data_source_block 2
_cod_depositor_comments 'Adding full bibliography for 7232945--7232948.cif.'
_cod_original_cell_volume 3678.8(12)
_cod_database_code 7232948
_shelx_shelxl_version_number 2018/3
_shelx_space_group_comment
;
The symmetry employed for this shelxl refinement is uniquely defined
by the following loop, which should always be used as a source of
symmetry information in preference to the above space-group names.
They are only intended as comments.
;

loop_
_space_group_symop_operation_xyz
'x, y, z'
'-x, y+1/2, -z+1/2'
'-x, -y, -z'
'x, -y-1/2, z-1/2'

loop_
_atom_site_label
_atom_site_type_symbol
_atom_site_fract_x
_atom_site_fract_y
_atom_site_fract_z
_atom_site_U_iso_or_equiv
_atom_site_adp_type
_atom_site_occupancy
_atom_site_site_symmetry_order
_atom_site_calc_flag
_atom_site_refinement_flags_posn
_atom_site_refinement_flags_adp
Ni2 Ni 0.89190(2) 0.38440(4) 0.51914(2) 0.03641(10) Uani 1 1 d . .
Ni1 Ni 0.40671(2) 0.19221(5) 0.25000(2) 0.03825(11) Uani 1 1 d . .
O5 O 0.92410(8) 0.3361(3) 0.45362(7) 0.0398(4) Uani 1 1 d . .
O6 O 0.95082(9) 0.2828(3) 0.35065(8) 0.0531(5) Uani 1 1 d . .
O1 O 0.45278(8) 0.2195(3) 0.32419(8) 0.0480(5) Uani 1 1 d . .
O2 O 0.63465(9) 0.0989(3) 0.32176(9) 0.0508(5) Uani 1 1 d . .
H2 H 0.666765 0.113538 0.345754 0.076 Uiso 1 1 calc R U
O3 O 0.53575(10) 0.2432(4) 0.42094(9) 0.0639(6) Uani 1 1 d . .
N2 N 0.36141(10) 0.1688(3) 0.17209(10) 0.0440(5) Uani 1 1 d . .
H2A H 0.353833 0.291665 0.155397 0.053 Uiso 1 1 calc R U
N3 N 0.47820(10) 0.1810(3) 0.21543(9) 0.0380(5) Uani 1 1 d . .
N5 N 0.85495(11) 0.4385(3) 0.58440(9) 0.0457(5) Uani 1 1 d . .
H5A H 0.865455 0.564758 0.596368 0.055 Uiso 1 1 calc R U
N4 N 0.95890(11) 0.3098(3) 0.57394(9) 0.0424(5) Uani 1 1 d . .
N6 N 0.81481(10) 0.4498(3) 0.46990(9) 0.0450(5) Uani 1 1 d . .
H6A H 0.820936 0.532551 0.443381 0.054 Uiso 1 1 calc R U
H6B H 0.797865 0.351613 0.450503 0.054 Uiso 1 1 calc R U
O13 O 0.85885(11) 0.9181(4) 0.86213(10) 0.0703(7) Uani 1 1 d G .
H13A H 0.867895 0.872652 0.830999 0.105 Uiso 1 1 d G U
H13B H 0.880381 1.014655 0.868372 0.105 Uiso 1 1 d G U
O8 O 0.71844(12) 0.1660(3) 0.42089(11) 0.0737(7) Uani 1 1 d . .
O4 O 0.74699(10) 0.1185(4) 0.30160(12) 0.0726(7) Uani 1 1 d . .
O7 O 0.70514(13) -0.1215(3) 0.42743(11) 0.0759(7) Uani 1 1 d . .
N7 N 0.73071(11) 0.0198(4) 0.44734(11) 0.0517(6) Uani 1 1 d . .
N1 N 0.33221(10) 0.1847(3) 0.27348(11) 0.0471(6) Uani 1 1 d . .
C27 C 1.00914(13) 0.2469(4) 0.56278(12) 0.0453(7) Uani 1 1 d . .
H27 H 1.039389 0.213146 0.594848 0.054 Uiso 1 1 calc R U
C12 C 0.53303(11) 0.1893(3) 0.24421(11) 0.0378(6) Uani 1 1 d . .
H12 H 0.536569 0.197797 0.285006 0.045 Uiso 1 1 calc R U
C21 C 0.97857(11) 0.2681(3) 0.45383(11) 0.0361(5) Uani 1 1 d . .
C22 C 0.99521(12) 0.2344(4) 0.39809(12) 0.0412(6) Uani 1 1 d . .
N8 N 0.85295(15) 0.8073(5) 0.70814(16) 0.0709(9) Uani 1 1 d . .
C13 C 0.59164(12) 0.1877(4) 0.22425(12) 0.0404(6) Uani 1 1 d . .
C18 C 0.64286(12) 0.1475(4) 0.26740(12) 0.0420(6) Uani 1 1 d . .
C6 C 0.37057(14) 0.2091(4) 0.37801(14) 0.0520(7) Uani 1 1 d . .
C10 C 0.39959(13) 0.0705(4) 0.13726(12) 0.0497(7) Uani 1 1 d . .
H10A H 0.382046 0.080044 0.095382 0.060 Uiso 1 1 calc R U
H10B H 0.402235 -0.057666 0.148086 0.060 Uiso 1 1 calc R U
C23 C 1.05131(12) 0.1627(4) 0.39437(14) 0.0481(7) Uani 1 1 d . .
H23 H 1.060913 0.140079 0.357528 0.058 Uiso 1 1 calc R U
C17 C 0.70215(13) 0.1566(4) 0.25429(16) 0.0537(8) Uani 1 1 d . .
C11 C 0.46220(14) 0.1565(4) 0.15039(11) 0.0480(7) Uani 1 1 d . .
H11A H 0.491909 0.077968 0.137044 0.058 Uiso 1 1 calc R U
H11B H 0.461663 0.273418 0.130506 0.058 Uiso 1 1 calc R U
C9 C 0.30146(13) 0.0837(4) 0.17343(14) 0.0544(8) Uani 1 1 d . .
H9A H 0.306008 -0.047264 0.179035 0.065 Uiso 1 1 calc R U
H9B H 0.272865 0.106403 0.136601 0.065 Uiso 1 1 calc R U
O9 O 0.76620(16) 0.0211(4) 0.49442(14) 0.1203(13) Uani 1 1 d . .
C30 C 0.78761(15) 0.4279(5) 0.56536(13) 0.0558(8) Uani 1 1 d . .
H30A H 0.767424 0.486808 0.594056 0.067 Uiso 1 1 calc R U
H30B H 0.774292 0.301614 0.561050 0.067 Uiso 1 1 calc R U
C2 C 0.47639(15) 0.2346(4) 0.42785(12) 0.0518(7) Uani 1 1 d . .
C31 C 0.77283(14) 0.5254(5) 0.50679(13) 0.0537(7) Uani 1 1 d . .
H31A H 0.730421 0.504430 0.487939 0.064 Uiso 1 1 calc R U
H31B H 0.779237 0.655804 0.512298 0.064 Uiso 1 1 calc R U
C1 C 0.43286(13) 0.2213(4) 0.37400(12) 0.0443(6) Uani 1 1 d . .
C7 C 0.32341(14) 0.1923(4) 0.32646(15) 0.0552(8) Uani 1 1 d . .
H7 H 0.283116 0.186486 0.331954 0.066 Uiso 1 1 calc R U
C24 C 1.09417(13) 0.1237(4) 0.44599(15) 0.0531(7) Uani 1 1 d . .
H24 H 1.132484 0.077114 0.443459 0.064 Uiso 1 1 calc R U
C29 C 0.88236(18) 0.3184(5) 0.63398(13) 0.0613(9) Uani 1 1 d . .
H29A H 0.866524 0.195083 0.627435 0.074 Uiso 1 1 calc R U
H29B H 0.873300 0.363398 0.670916 0.074 Uiso 1 1 calc R U
C14 C 0.60076(15) 0.2363(4) 0.16723(14) 0.0556(8) Uani 1 1 d . .
H14 H 0.567261 0.264831 0.137619 0.067 Uiso 1 1 calc R U
C16 C 0.70926(16) 0.2019(5) 0.19849(17) 0.0652(9) Uani 1 1 d . .
H16 H 0.748276 0.205920 0.189604 0.078 Uiso 1 1 calc R U
C5 C 0.35367(18) 0.2082(5) 0.43392(17) 0.0689(10) Uani 1 1 d . .
H5 H 0.312449 0.199214 0.436107 0.083 Uiso 1 1 calc R U
C8 C 0.27880(13) 0.1685(5) 0.22411(16) 0.0609(8) Uani 1 1 d . .
H8A H 0.261452 0.288038 0.213070 0.073 Uiso 1 1 calc R U
H8B H 0.247383 0.092575 0.235672 0.073 Uiso 1 1 calc R U
C32 C 0.96083(15) 0.2402(6) 0.29303(13) 0.0656(9) Uani 1 1 d . .
H32A H 0.999804 0.288126 0.288396 0.098 Uiso 1 1 calc R U
H32B H 0.928885 0.293764 0.263916 0.098 Uiso 1 1 calc R U
H32C H 0.960544 0.110080 0.287919 0.098 Uiso 1 1 calc R U
C3 C 0.45802(19) 0.2345(5) 0.48107(14) 0.0696(10) Uani 1 1 d . .
H3 H 0.487219 0.244353 0.515843 0.084 Uiso 1 1 calc R U
C15 C 0.65874(17) 0.2416(5) 0.15547(17) 0.0682(9) Uani 1 1 d . .
H15 H 0.664081 0.272646 0.117676 0.082 Uiso 1 1 calc R U
C28 C 0.95042(17) 0.3218(4) 0.63567(12) 0.0590(8) Uani 1 1 d . .
H28A H 0.968165 0.434111 0.653764 0.071 Uiso 1 1 calc R U
H28B H 0.970191 0.219505 0.658513 0.071 Uiso 1 1 calc R U
C4 C 0.3961(2) 0.2200(6) 0.48403(17) 0.0802(12) Uani 1 1 d . .
H4 H 0.384235 0.218473 0.520554 0.096 Uiso 1 1 calc R U
C20 C 0.58232(18) 0.2541(6) 0.47287(15) 0.0741(10) Uani 1 1 d . .
H20A H 0.577164 0.364272 0.493955 0.111 Uiso 1 1 calc R U
H20B H 0.621849 0.254861 0.462002 0.111 Uiso 1 1 calc R U
H20C H 0.579348 0.150514 0.497692 0.111 Uiso 1 1 calc R U
O10 O 0.82712(18) 0.7232(7) 0.6683(2) 0.166(2) Uani 1 1 d . .
O12 O 0.8452(2) 0.9611(5) 0.7146(2) 0.1466(17) Uani 1 1 d . .
C19 C 0.80954(15) 0.1394(6) 0.2963(2) 0.0917(14) Uani 1 1 d . .
H19A H 0.819235 0.051353 0.268681 0.138 Uiso 1 1 calc R U
H19B H 0.835694 0.120716 0.334236 0.138 Uiso 1 1 calc R U
H19C H 0.815758 0.260329 0.282466 0.138 Uiso 1 1 calc R U
O11 O 0.8901(2) 0.7320(8) 0.7466(3) 0.191(3) Uani 1 1 d . .
C26 C 1.02253(12) 0.2243(3) 0.50496(12) 0.0403(6) Uani 1 1 d . .
C25 C 1.07974(13) 0.1538(4) 0.49958(14) 0.0502(7) Uani 1 1 d . .
H25 H 1.108475 0.127010 0.533599 0.060 Uiso 1 1 calc R U

loop_
_atom_site_aniso_label
_atom_site_aniso_U_11
_atom_site_aniso_U_22
_atom_site_aniso_U_33
_atom_site_aniso_U_23
_atom_site_aniso_U_13
_atom_site_aniso_U_12
Ni2 0.04508(19) 0.03553(19) 0.02708(17) 0.00195(13) 0.00329(13) -0.00703(14)
Ni1 0.03475(18) 0.0414(2) 0.03615(19) 0.00303(14) 0.00095(13) 0.00038(14)
O5 0.0383(9) 0.0495(11) 0.0301(9) 0.0044(8) 0.0030(7) -0.0018(8)
O6 0.0443(10) 0.0819(15) 0.0324(10) -0.0026(10) 0.0059(8) 0.0026(10)
O1 0.0396(10) 0.0710(14) 0.0332(9) -0.0010(9) 0.0067(8) -0.0048(9)
O2 0.0428(10) 0.0579(13) 0.0482(11) 0.0006(10) -0.0004(9) -0.0009(9)
O3 0.0565(13) 0.0949(17) 0.0368(11) 0.0019(11) 0.0004(9) -0.0106(12)
N2 0.0433(12) 0.0376(12) 0.0445(13) 0.0105(10) -0.0074(10) 0.0014(10)
N3 0.0410(12) 0.0388(12) 0.0318(11) 0.0017(9) 0.0019(9) -0.0008(9)
N5 0.0674(15) 0.0361(12) 0.0331(11) -0.0037(9) 0.0088(10) -0.0035(11)
N4 0.0585(14) 0.0352(12) 0.0293(11) 0.0036(9) -0.0018(10) -0.0076(11)
N6 0.0436(12) 0.0546(14) 0.0365(11) -0.0009(10) 0.0073(9) -0.0097(11)
O13 0.0611(14) 0.0930(19) 0.0542(14) -0.0093(12) 0.0052(11) -0.0122(13)
O8 0.0786(16) 0.0546(14) 0.0744(16) 0.0057(12) -0.0180(13) -0.0102(12)
O4 0.0372(11) 0.0831(17) 0.0966(19) -0.0114(14) 0.0109(12) 0.0041(11)
O7 0.1029(19) 0.0547(14) 0.0586(14) -0.0071(11) -0.0120(13) -0.0215(13)
N7 0.0444(13) 0.0552(16) 0.0484(14) -0.0081(12) -0.0080(11) -0.0005(12)
N1 0.0354(11) 0.0416(13) 0.0620(16) 0.0011(11) 0.0039(11) 0.0030(10)
C27 0.0532(17) 0.0362(14) 0.0380(14) 0.0084(11) -0.0121(12) -0.0112(13)
C12 0.0411(14) 0.0384(14) 0.0329(13) -0.0018(11) 0.0045(11) -0.0035(11)
C21 0.0353(13) 0.0323(13) 0.0389(13) 0.0017(10) 0.0027(10) -0.0107(10)
C22 0.0379(13) 0.0422(15) 0.0422(14) 0.0003(12) 0.0048(11) -0.0095(11)
N8 0.0639(19) 0.077(2) 0.084(2) -0.0228(19) 0.0450(17) -0.0144(17)
C13 0.0414(14) 0.0369(14) 0.0437(14) -0.0064(11) 0.0102(11) -0.0063(11)
C18 0.0437(14) 0.0344(14) 0.0490(15) -0.0075(12) 0.0119(12) -0.0026(11)
C6 0.0562(17) 0.0467(17) 0.0591(18) -0.0092(14) 0.0256(15) -0.0018(14)
C10 0.0563(17) 0.0513(17) 0.0353(14) 0.0039(12) -0.0060(12) -0.0001(14)
C23 0.0426(15) 0.0437(15) 0.0594(18) -0.0054(13) 0.0133(13) -0.0095(12)
C17 0.0403(15) 0.0444(16) 0.077(2) -0.0159(15) 0.0132(15) -0.0014(13)
C11 0.0565(17) 0.0559(17) 0.0291(13) 0.0037(12) 0.0019(12) -0.0036(14)
C9 0.0427(15) 0.0489(17) 0.0629(19) 0.0114(14) -0.0113(14) -0.0056(13)
O9 0.138(3) 0.079(2) 0.103(2) -0.0105(17) -0.074(2) 0.0014(19)
C30 0.068(2) 0.0549(18) 0.0499(17) -0.0078(14) 0.0242(15) -0.0068(15)
C2 0.0648(19) 0.0529(17) 0.0388(15) -0.0036(13) 0.0129(13) -0.0085(15)
C31 0.0495(16) 0.0596(19) 0.0532(17) -0.0084(15) 0.0127(13) -0.0008(14)
C1 0.0523(16) 0.0414(15) 0.0415(15) -0.0053(12) 0.0148(12) -0.0036(12)
C7 0.0437(16) 0.0527(18) 0.074(2) -0.0052(16) 0.0242(15) 0.0016(13)
C24 0.0392(15) 0.0392(15) 0.078(2) -0.0034(15) 0.0050(14) -0.0047(12)
C29 0.101(3) 0.0529(18) 0.0333(15) 0.0052(13) 0.0210(16) 0.0083(18)
C14 0.0602(18) 0.0611(19) 0.0479(17) 0.0005(14) 0.0170(14) -0.0097(15)
C16 0.059(2) 0.064(2) 0.083(2) -0.0179(18) 0.0386(19) -0.0116(16)
C5 0.080(2) 0.065(2) 0.075(2) -0.0178(18) 0.049(2) -0.0075(18)
C8 0.0372(15) 0.0577(19) 0.082(2) 0.0043(17) -0.0030(15) 0.0030(14)
C32 0.0565(18) 0.102(3) 0.0384(16) -0.0156(17) 0.0104(14) -0.0042(19)
C3 0.096(3) 0.076(2) 0.0388(17) -0.0110(16) 0.0192(17) -0.016(2)
C15 0.075(2) 0.074(2) 0.064(2) -0.0077(18) 0.0360(19) -0.0155(19)
C28 0.094(3) 0.0493(17) 0.0288(14) 0.0034(12) -0.0004(15) 0.0023(17)
C4 0.107(3) 0.087(3) 0.059(2) -0.024(2) 0.047(2) -0.017(2)
C20 0.076(2) 0.083(3) 0.0523(19) 0.0074(18) -0.0135(17) -0.011(2)
O10 0.109(3) 0.229(5) 0.176(4) -0.153(4) 0.070(3) -0.059(3)
O12 0.176(4) 0.071(2) 0.219(5) -0.041(3) 0.103(4) -0.025(2)
C19 0.0356(17) 0.084(3) 0.154(4) -0.012(3) 0.015(2) -0.0021(17)
O11 0.110(3) 0.222(6) 0.242(6) 0.104(5) 0.034(4) 0.017(4)
C26 0.0428(14) 0.0300(13) 0.0437(14) 0.0047(11) -0.0026(11) -0.0101(11)
C25 0.0419(15) 0.0376(15) 0.0636(19) 0.0047(13) -0.0083(13) -0.0069(12)

loop_
_atom_type_symbol
_atom_type_description
_atom_type_scat_dispersion_real
_atom_type_scat_dispersion_imag
_atom_type_scat_source
C C 0.0033 0.0016 'International Tables Vol C Tables 4.2.6.8 and 6.1.1.4'
H H 0.0000 0.0000 'International Tables Vol C Tables 4.2.6.8 and 6.1.1.4'
N N 0.0061 0.0033 'International Tables Vol C Tables 4.2.6.8 and 6.1.1.4'
O O 0.0106 0.0060 'International Tables Vol C Tables 4.2.6.8 and 6.1.1.4'
Ni Ni 0.3393 1.1124 'International Tables Vol C Tables 4.2.6.8 and 6.1.1.4'

loop_
_geom_angle_atom_site_label_1
_geom_angle_atom_site_label_2
_geom_angle_atom_site_label_3
_geom_angle
O5 Ni2 N4 96.56(9)
O5 Ni2 N5 177.13(9)
N4 Ni2 N5 86.31(10)
O5 Ni2 N6 90.50(8)
N4 Ni2 N6 171.62(10)
N5 Ni2 N6 86.64(10)
O1 Ni1 N1 95.75(10)
O1 Ni1 N2 177.79(9)
N1 Ni1 N2 86.21(11)
O1 Ni1 N3 92.02(8)
N1 Ni1 N3 171.55(10)
N2 Ni1 N3 86.10(10)
C21 O5 Ni2 125.63(16)
C22 O6 C32 118.0(2)
C1 O1 Ni1 126.78(18)
C18 O2 H2 109.5
C2 O3 C20 117.8(3)
C10 N2 C9 115.2(2)
C10 N2 Ni1 107.90(16)
C9 N2 Ni1 109.52(18)
C10 N2 H2A 108.0
C9 N2 H2A 108.0
Ni1 N2 H2A 108.0
C12 N3 C11 123.3(2)
C12 N3 Ni1 124.81(18)
C11 N3 Ni1 111.83(17)
C29 N5 C30 116.1(2)
C29 N5 Ni2 108.26(18)
C30 N5 Ni2 109.00(17)
C29 N5 H5A 107.7
C30 N5 H5A 107.7
Ni2 N5 H5A 107.7
C27 N4 C28 119.8(2)
C27 N4 Ni2 126.21(19)
C28 N4 Ni2 113.9(2)
C31 N6 Ni2 110.01(17)
C31 N6 H6A 109.7
Ni2 N6 H6A 109.7
C31 N6 H6B 109.7
Ni2 N6 H6B 109.7
H6A N6 H6B 108.2
H13A O13 H13B 104.5
C17 O4 C19 119.0(3)
O9 N7 O7 121.0(3)
O9 N7 O8 118.5(3)
O7 N7 O8 120.4(2)
C7 N1 C8 119.3(3)
C7 N1 Ni1 126.6(2)
C8 N1 Ni1 114.1(2)
N4 C27 C26 125.3(2)
N4 C27 H27 117.4
C26 C27 H27 117.4
N3 C12 C13 131.1(2)
N3 C12 H12 114.4
C13 C12 H12 114.4
O5 C21 C26 125.3(2)
O5 C21 C22 117.8(2)
C26 C21 C22 116.9(2)
O6 C22 C23 124.9(3)
O6 C22 C21 113.6(2)
C23 C22 C21 121.5(2)
O12 N8 O10 123.8(6)
O12 N8 O11 116.4(5)
O10 N8 O11 119.7(5)
C18 C13 C14 118.2(3)
C18 C13 C12 115.6(2)
C14 C13 C12 126.0(3)
O2 C18 C13 118.7(2)
O2 C18 C17 120.9(3)
C13 C18 C17 120.4(3)
C1 C6 C5 120.1(3)
C1 C6 C7 121.5(3)
C5 C6 C7 118.4(3)
N2 C10 C11 107.3(2)
N2 C10 H10A 110.3
C11 C10 H10A 110.3
N2 C10 H10B 110.3
C11 C10 H10B 110.3
H10A C10 H10B 108.5
C22 C23 C24 120.1(3)
C22 C23 H23 120.0
C24 C23 H23 120.0
O4 C17 C16 127.2(3)
O4 C17 C18 112.9(3)
C16 C17 C18 119.9(3)
N3 C11 C10 106.5(2)
N3 C11 H11A 110.4
C10 C11 H11A 110.4
N3 C11 H11B 110.4
C10 C11 H11B 110.4
H11A C11 H11B 108.6
N2 C9 C8 106.5(2)
N2 C9 H9A 110.4
C8 C9 H9A 110.4
N2 C9 H9B 110.4
C8 C9 H9B 110.4
H9A C9 H9B 108.6
N5 C30 C31 105.8(2)
N5 C30 H30A 110.6
C31 C30 H30A 110.6
N5 C30 H30B 110.6
C31 C30 H30B 110.6
H30A C30 H30B 108.7
O3 C2 C3 124.9(3)
O3 C2 C1 114.3(2)
C3 C2 C1 120.8(3)
N6 C31 C30 106.5(2)
N6 C31 H31A 110.4
C30 C31 H31A 110.4
N6 C31 H31B 110.4
C30 C31 H31B 110.4
H31A C31 H31B 108.6
O1 C1 C6 124.3(3)
O1 C1 C2 118.5(3)
C6 C1 C2 117.2(3)
N1 C7 C6 125.1(3)
N1 C7 H7 117.4
C6 C7 H7 117.4
C25 C24 C23 119.9(3)
C25 C24 H24 120.0
C23 C24 H24 120.0
N5 C29 C28 105.7(2)
N5 C29 H29A 110.6
C28 C29 H29A 110.6
N5 C29 H29B 110.6
C28 C29 H29B 110.6
H29A C29 H29B 108.7
C15 C14 C13 120.2(3)
C15 C14 H14 119.9
C13 C14 H14 119.9
C17 C16 C15 120.0(3)
C17 C16 H16 120.0
C15 C16 H16 120.0
C4 C5 C6 121.1(3)
C4 C5 H5 119.4
C6 C5 H5 119.4
N1 C8 C9 107.0(2)
N1 C8 H8A 110.3
C9 C8 H8A 110.3
N1 C8 H8B 110.3
C9 C8 H8B 110.3
H8A C8 H8B 108.6
O6 C32 H32A 109.5
O6 C32 H32B 109.5
H32A C32 H32B 109.5
O6 C32 H32C 109.5
H32A C32 H32C 109.5
H32B C32 H32C 109.5
C2 C3 C4 121.0(3)
C2 C3 H3 119.5
C4 C3 H3 119.5
C14 C15 C16 121.3(3)
C14 C15 H15 119.4
C16 C15 H15 119.4
N4 C28 C29 107.0(2)
N4 C28 H28A 110.3
C29 C28 H28A 110.3
N4 C28 H28B 110.3
C29 C28 H28B 110.3
H28A C28 H28B 108.6
C5 C4 C3 119.7(3)
C5 C4 H4 120.1
C3 C4 H4 120.1
O3 C20 H20A 109.5
O3 C20 H20B 109.5
H20A C20 H20B 109.5
O3 C20 H20C 109.5
H20A C20 H20C 109.5
H20B C20 H20C 109.5
O4 C19 H19A 109.5
O4 C19 H19B 109.5
H19A C19 H19B 109.5
O4 C19 H19C 109.5
H19A C19 H19C 109.5
H19B C19 H19C 109.5
C25 C26 C21 120.1(3)
C25 C26 C27 118.9(2)
C21 C26 C27 121.0(2)
C24 C25 C26 121.5(3)
C24 C25 H25 119.3
C26 C25 H25 119.3

loop_
_geom_bond_atom_site_label_1
_geom_bond_atom_site_label_2
_geom_bond_distance
Ni2 O5 1.8277(18)
Ni2 N4 1.837(2)
Ni2 N5 1.891(2)
Ni2 N6 1.921(2)
Ni1 O1 1.8238(18)
Ni1 N1 1.841(2)
Ni1 N2 1.886(2)
Ni1 N3 1.914(2)
O5 C21 1.309(3)
O6 C22 1.368(3)
O6 C32 1.423(3)
O1 C1 1.309(3)
O2 C18 1.349(3)
O2 H2 0.8200
O3 C2 1.361(4)
O3 C20 1.423(4)
N2 C10 1.466(4)
N2 C9 1.477(4)
N2 H2A 0.9800
N3 C12 1.270(3)
N3 C11 1.482(3)
N5 C29 1.476(4)
N5 C30 1.477(4)
N5 H5A 0.9800
N4 C27 1.280(4)
N4 C28 1.474(4)
N6 C31 1.487(4)
N6 H6A 0.8900
N6 H6B 0.8900
O13 H13A 0.8500
O13 H13B 0.8498
O8 N7 1.235(3)
O4 C17 1.354(4)
O4 C19 1.428(4)
O7 N7 1.226(3)
N7 O9 1.210(3)
N1 C7 1.275(4)
N1 C8 1.480(4)
C27 C26 1.431(4)
C27 H27 0.9300
C12 C13 1.465(4)
C12 H12 0.9300
C21 C26 1.413(3)
C21 C22 1.426(4)
C22 C23 1.371(4)
N8 O12 1.153(4)
N8 O10 1.160(4)
N8 O11 1.219(5)
C13 C18 1.389(4)
C13 C14 1.414(4)
C18 C17 1.410(4)
C6 C1 1.409(4)
C6 C5 1.411(4)
C6 C7 1.427(5)
C10 C11 1.503(4)
C10 H10A 0.9700
C10 H10B 0.9700
C23 C24 1.400(4)
C23 H23 0.9300
C17 C16 1.367(5)
C11 H11A 0.9700
C11 H11B 0.9700
C9 C8 1.495(5)
C9 H9A 0.9700
C9 H9B 0.9700
C30 C31 1.505(4)
C30 H30A 0.9700
C30 H30B 0.9700
C2 C3 1.367(4)
C2 C1 1.420(4)
C31 H31A 0.9700
C31 H31B 0.9700
C7 H7 0.9300
C24 C25 1.353(5)
C24 H24 0.9300
C29 C28 1.506(5)
C29 H29A 0.9700
C29 H29B 0.9700
C14 C15 1.369(5)
C14 H14 0.9300
C16 C15 1.376(5)
C16 H16 0.9300
C5 C4 1.343(5)
C5 H5 0.9300
C8 H8A 0.9700
C8 H8B 0.9700
C32 H32A 0.9600
C32 H32B 0.9600
C32 H32C 0.9600
C3 C4 1.396(5)
C3 H3 0.9300
C15 H15 0.9300
C28 H28A 0.9700
C28 H28B 0.9700
C4 H4 0.9300
C20 H20A 0.9600
C20 H20B 0.9600
C20 H20C 0.9600
C19 H19A 0.9600
C19 H19B 0.9600
C19 H19C 0.9600
C26 C25 1.401(4)
C25 H25 0.9300
